data_7054211
loop_
_publ_author_name
'Perret, Florent'
'Bonnard, Vanessa'
'Danylyuk, Oksana'
'Suwinska, Kinga'
'Coleman, Anthony W.'

_publ_section_title
;
 Conformational extremes in the supramolecular assemblies of
 para-sulfonato-calix[8]arene
;
_journal_issue 7
_journal_name_full 'New Journal of Chemistry'
_journal_page_first 987
_journal_paper_doi 10.1039/b604349f
_journal_volume 30
_journal_year 2006
_chemical_formula_moiety 'C56 H48 O32 S8 . 4(C6 H14 N2) . 8(H2 O)'
_chemical_formula_sum 'C80 H104 N8 O40 S8'
_chemical_formula_weight 2074.19
_chemical_name_common
;para-sulfonatocalix(8)arene / 1,2-cis-cyclohexanediammonium
cation
;
_chemical_name_systematic
;
?
;
_space_group_IT_number 14
_symmetry_cell_setting monoclinic
_symmetry_space_group_name_Hall '-P 2yab'
_symmetry_space_group_name_H-M 'P 1 21/a 1'
_atom_sites_solution_hydrogens geom
_atom_sites_solution_primary direct
_atom_sites_solution_secondary difmap
_audit_creation_method SHELXL-97
_cell_angle_alpha 90.000(1)
_cell_angle_beta 102.421(1)
_cell_angle_gamma 90.000(1)
_cell_formula_units_Z 2
_cell_length_a 12.5225(1)
_cell_length_b 25.6792(3)
_cell_length_c 14.5478(2)
_cell_measurement_temperature 100(2)
_cell_volume 4568.61(9)
_computing_cell_refinement 'Denzo / Scalepak (Otwinowski & Minor, 1997)'
_computing_data_collection 'Collect (Nonius B.V., 1998)'
_computing_data_reduction 'Denzo / Scalepak (Otwinowski & Minor, 1997)'
_computing_molecular_graphics 'ORTEP-3 (Johnson & Burnet, 1996)'
_computing_structure_refinement 'SHELXL-97 (Sheldrick, 1997)'
_computing_structure_solution 'SHELXS-97 (Sheldrick, 1990)'
_diffrn_ambient_temperature 100(2)
_diffrn_detector_area_resol_mean 9.1
_diffrn_measured_fraction_theta_full 0.986
_diffrn_measured_fraction_theta_max 0.986
_diffrn_measurement_device_type KappaCCD
_diffrn_measurement_method '\f and \w scans'
_diffrn_radiation_monochromator graphite
_diffrn_radiation_source 'fine-focus sealed tube'
_diffrn_radiation_type MoK\a
_diffrn_radiation_wavelength 0.71073
_diffrn_reflns_av_R_equivalents 0.0682
_diffrn_reflns_av_sigmaI/netI 0.0906
_diffrn_reflns_limit_h_max 16
_diffrn_reflns_limit_h_min 0
_diffrn_reflns_limit_k_max 33
_diffrn_reflns_limit_k_min -33
_diffrn_reflns_limit_l_max 18
_diffrn_reflns_limit_l_min -19
_diffrn_reflns_number 21233
_diffrn_reflns_theta_full 27.92
_diffrn_reflns_theta_max 27.92
_diffrn_reflns_theta_min 2.98
_exptl_absorpt_coefficient_mu 0.293
_exptl_absorpt_correction_type none
_exptl_crystal_colour colourless
_exptl_crystal_density_diffrn 1.508
_exptl_crystal_density_method 'not measured'
_exptl_crystal_description plate
_exptl_crystal_F_000 2128
_exptl_crystal_size_max 0.25
_exptl_crystal_size_mid 0.20
_exptl_crystal_size_min 0.05
_refine_diff_density_max 6.063
_refine_diff_density_min -1.384
_refine_diff_density_rms 0.425
_refine_ls_extinction_coef 0.013(4)
_refine_ls_extinction_expression Fc^*^=kFc[1+0.001xFc^2^\l^3^/sin(2\q)]^-1/4^
_refine_ls_extinction_method SHELXL
_refine_ls_goodness_of_fit_ref 2.689
_refine_ls_hydrogen_treatment mixed
_refine_ls_matrix_type full
_refine_ls_number_parameters 592
_refine_ls_number_reflns 10809
_refine_ls_number_restraints 0
_refine_ls_restrained_S_all 2.689
_refine_ls_R_factor_all 0.2641
_refine_ls_R_factor_gt 0.2350
_refine_ls_shift/su_max 0.004
_refine_ls_shift/su_mean 0.000
_refine_ls_structure_factor_coef Fsqd
_refine_ls_weighting_details 'calc w=1/[\s^2^(Fo^2^)+(0.2000P)^2^+0.0000P] where P=(Fo^2^+2Fc^2^)/3'
_refine_ls_weighting_scheme calc
_refine_ls_wR_factor_gt 0.6173
_refine_ls_wR_factor_ref 0.6225
_reflns_number_gt 7548
_reflns_number_total 10809
_reflns_threshold_expression >2\s(I)
_cod_data_source_file b604349f.txt
_cod_data_source_block 1b
_cod_depositor_comments
;
The following automatic conversions were performed:

'_symmetry_cell_setting' value 'Monoclinic' changed to 'monoclinic'
according to
/usr/data/users/saulius/automatic-downloads/retrospective/RSC/lib/dictionaries/cif_core.dic
dictionary named 'cif_core.dic' version 2.4.2 from 2011-04-26.

Automatic conversion script
Id: cif_fix_values 2281 2013-09-26 08:29:07Z andrius 
;
_cod_original_cell_volume 4568.14(9)
_cod_original_sg_symbol_H-M P21/a
_cod_database_code 7054211

loop_
_symmetry_equiv_pos_as_xyz
'x, y, z'
'-x+1/2, y+1/2, -z'
'-x, -y, -z'
'x-1/2, -y-1/2, z'

loop_
_atom_site_label
_atom_site_type_symbol
_atom_site_fract_x
_atom_site_fract_y
_atom_site_fract_z
_atom_site_U_iso_or_equiv
_atom_site_adp_type
_atom_site_occupancy
_atom_site_symmetry_multiplicity
_atom_site_calc_flag
_atom_site_refinement_flags
C1 C -0.0602(10) -0.0994(5) 0.4257(8) 0.016(3) Uani 1 1 d .
C2 C -0.1014(10) -0.0497(5) 0.4300(8) 0.014(3) Uani 1 1 d .
H2 H -0.0940 -0.0247 0.3836 0.017 Uiso 1 1 calc R
C3 C -0.1535(10) -0.0359(5) 0.5019(9) 0.016(3) Uani 1 1 d .
C4 C -0.1618(10) -0.0739(5) 0.5690(8) 0.011(2) Uani 1 1 d .
C5 C -0.1227(10) -0.1254(5) 0.5634(8) 0.013(2) Uani 1 1 d .
C6 C -0.0714(10) -0.1372(5) 0.4905(8) 0.016(3) Uani 1 1 d .
H6 H -0.0440 -0.1713 0.4851 0.020 Uiso 1 1 calc R
C7 C -0.1384(10) -0.1659(5) 0.6349(8) 0.016(3) Uani 1 1 d .
H7A H -0.2076 -0.1580 0.6545 0.019 Uiso 1 1 calc R
H7B H -0.1477 -0.2001 0.6029 0.019 Uiso 1 1 calc R
C8 C 0.0128(10) -0.1582(5) 0.8909(8) 0.014(2) Uiso 1 1 d .
C9 C -0.0615(11) -0.1490(5) 0.8084(8) 0.016(3) Uani 1 1 d .
H9 H -0.1224 -0.1271 0.8096 0.019 Uiso 1 1 calc R
C10 C -0.0509(9) -0.1711(4) 0.7210(8) 0.006(2) Uiso 1 1 d .
C11 C 0.0441(11) -0.1984(5) 0.7208(9) 0.017(3) Uani 1 1 d .
C12 C 0.1207(9) -0.2095(4) 0.8043(8) 0.010(2) Uani 1 1 d .
C13 C 0.1086(10) -0.1868(5) 0.8876(9) 0.016(3) Uani 1 1 d .
H13 H 0.1646 -0.1904 0.9428 0.019 Uiso 1 1 calc R
C14 C 0.2227(10) -0.2451(4) 0.8041(8) 0.008(2) Uiso 1 1 d .
H14A H 0.2357 -0.2673 0.8610 0.010 Uiso 1 1 calc R
H14B H 0.2059 -0.2683 0.7485 0.010 Uiso 1 1 calc R
C15 C 0.4970(10) -0.1769(5) 0.8854(8) 0.011(2) Uiso 1 1 d .
C16 C 0.4001(10) -0.2063(5) 0.8872(9) 0.017(3) Uani 1 1 d .
H16 H 0.3858 -0.2195 0.9444 0.020 Uiso 1 1 calc R
C17 C 0.3285(10) -0.2148(5) 0.8020(9) 0.015(3) Uani 1 1 d .
C18 C 0.3490(10) -0.1973(4) 0.7186(9) 0.014(3) Uani 1 1 d .
C19 C 0.4474(9) -0.1728(4) 0.7154(7) 0.004(2) Uiso 1 1 d .
C20 C 0.5195(10) -0.1616(5) 0.8010(8) 0.014(3) Uani 1 1 d .
H20 H 0.5852 -0.1431 0.8006 0.017 Uiso 1 1 calc R
C21 C 0.4769(10) -0.1542(5) 0.6249(9) 0.015(3) Uani 1 1 d .
H21A H 0.4376 -0.1756 0.5716 0.018 Uiso 1 1 calc R
H21B H 0.5564 -0.1589 0.6295 0.018 Uiso 1 1 calc R
C22 C 0.4901(10) -0.0061(5) 0.6320(9) 0.013(2) Uani 1 1 d .
C23 C 0.5208(10) -0.0580(5) 0.6434(9) 0.016(3) Uani 1 1 d .
H23 H 0.5923 -0.0669 0.6769 0.019 Uiso 1 1 calc R
C24 C 0.4470(9) -0.0969(4) 0.6060(8) 0.010(2) Uani 1 1 d .
C25 C 0.3415(10) -0.0812(5) 0.5585(8) 0.014(3) Uani 1 1 d .
C26 C 0.3103(10) -0.0293(5) 0.5433(8) 0.014(2) Uani 1 1 d .
C27 C 0.3873(10) 0.0088(5) 0.5831(9) 0.017(3) Uani 1 1 d .
H27 H 0.3688 0.0447 0.5765 0.020 Uiso 1 1 calc R
C28 C 0.1939(10) -0.0191(5) 0.4935(9) 0.016(3) Uani 1 1 d .
H28A H 0.1458 -0.0425 0.5204 0.019 Uiso 1 1 calc R
H28B H 0.1860 -0.0286 0.4265 0.019 Uiso 1 1 calc R
C29 C 0.1651(10) -0.0011(5) 0.9143(9) 0.014(3) Uiso 1 1 d .
H29 H 0.0987 -0.0016 0.9420 0.017 Uiso 1 1 calc R
C30 C 0.2640(11) -0.0178(5) 0.9877(10) 0.021(3) Uani 1 1 d .
H30 H 0.2458 -0.0527 1.0106 0.026 Uiso 1 1 calc R
C31 C 0.3673(11) -0.0250(5) 0.9516(12) 0.028(3) Uani 1 1 d .
H31A H 0.3920 0.0090 0.9316 0.034 Uiso 1 1 calc R
H31B H 0.4258 -0.0391 1.0024 0.034 Uiso 1 1 calc R
C32 C 0.3464(14) -0.0622(6) 0.8692(11) 0.032(4) Uani 1 1 d .
H32A H 0.3313 -0.0972 0.8919 0.038 Uiso 1 1 calc R
H32B H 0.4134 -0.0647 0.8436 0.038 Uiso 1 1 calc R
C33 C 0.2510(12) -0.0461(6) 0.7901(10) 0.028(3) Uani 1 1 d .
H33A H 0.2683 -0.0128 0.7621 0.034 Uiso 1 1 calc R
H33B H 0.2386 -0.0730 0.7402 0.034 Uiso 1 1 calc R
C34 C 0.1493(11) -0.0398(5) 0.8291(10) 0.022(3) Uani 1 1 d .
H34A H 0.1276 -0.0742 0.8496 0.026 Uiso 1 1 calc R
H34B H 0.0891 -0.0270 0.7785 0.026 Uiso 1 1 calc R
C35 C -0.4549(11) -0.1848(5) 0.2873(9) 0.020(3) Uani 1 1 d .
H35 H -0.4237 -0.1497 0.3069 0.024 Uiso 1 1 calc R
C36 C -0.3649(11) -0.2150(5) 0.2523(9) 0.016(3) Uani 1 1 d .
H36 H -0.3426 -0.1943 0.2014 0.019 Uiso 1 1 calc R
C37 C -0.2661(10) -0.2213(6) 0.3328(9) 0.020(3) Uani 1 1 d .
H37A H -0.2324 -0.1868 0.3498 0.024 Uiso 1 1 calc R
H37B H -0.2112 -0.2436 0.3120 0.024 Uiso 1 1 calc R
C38 C -0.2964(11) -0.2456(5) 0.4194(9) 0.016(3) Uani 1 1 d .
H38A H -0.2306 -0.2480 0.4711 0.019 Uiso 1 1 calc R
H38B H -0.3248 -0.2813 0.4043 0.019 Uiso 1 1 calc R
C39 C -0.3839(13) -0.2123(6) 0.4510(9) 0.026(3) Uani 1 1 d .
H39A H -0.4035 -0.2282 0.5071 0.032 Uiso 1 1 calc R
H39B H -0.3542 -0.1770 0.4685 0.032 Uiso 1 1 calc R
C40 C -0.4857(11) -0.2080(5) 0.3719(9) 0.018(3) Uani 1 1 d .
H40A H -0.5178 -0.2430 0.3565 0.022 Uiso 1 1 calc R
H40B H -0.5409 -0.1858 0.3923 0.022 Uiso 1 1 calc R
N1 N 0.1816(9) 0.0537(4) 0.8781(8) 0.018(2) Uani 1 1 d .
H1A H 0.1746 0.0775 0.9226 0.027 Uiso 1 1 calc R
H1B H 0.1304 0.0599 0.8245 0.027 Uiso 1 1 calc R
H1C H 0.2496 0.0561 0.8656 0.027 Uiso 1 1 calc R
N2 N 0.2846(10) 0.0179(5) 1.0729(8) 0.026(3) Uani 1 1 d .
H2AN H 0.2986 0.0507 1.0550 0.040 Uiso 1 1 calc R
H2BN H 0.3432 0.0060 1.1162 0.040 Uiso 1 1 calc R
H2CN H 0.2246 0.0183 1.0987 0.040 Uiso 1 1 calc R
N3 N -0.5538(9) -0.1755(4) 0.2098(8) 0.019(2) Uani 1 1 d .
H3A H -0.5778 -0.2063 0.1821 0.028 Uiso 1 1 calc R
H3B H -0.5358 -0.1537 0.1662 0.028 Uiso 1 1 calc R
H3C H -0.6076 -0.1607 0.2343 0.028 Uiso 1 1 calc R
N4 N -0.4071(9) -0.2661(5) 0.2129(8) 0.022(3) Uani 1 1 d .
H4A H -0.3506 -0.2889 0.2179 0.033 Uiso 1 1 calc R
H4B H -0.4404 -0.2621 0.1512 0.033 Uiso 1 1 calc R
H4C H -0.4562 -0.2785 0.2454 0.033 Uiso 1 1 calc R
O1 O -0.2112(8) -0.0643(4) 0.6420(6) 0.022(2) Uani 1 1 d .
H1 H -0.1724 -0.0763 0.6919 0.032 Uiso 1 1 calc R
O2 O 0.0540(7) -0.2188(3) 0.6365(6) 0.0161(19) Uani 1 1 d .
H2A H 0.1147 -0.2102 0.6254 0.024 Uiso 1 1 calc R
O3 O 0.2709(7) -0.2053(3) 0.6375(6) 0.017(2) Uani 1 1 d .
H3 H 0.2729 -0.2365 0.6206 0.026 Uiso 1 1 calc R
O4 O 0.2721(8) -0.1232(3) 0.5262(6) 0.020(2) Uani 1 1 d .
H4 H 0.2244 -0.1257 0.5587 0.030 Uiso 1 1 calc R
O5 O -0.0496(7) -0.1625(4) 0.2865(6) 0.020(2) Uani 1 1 d .
O6 O -0.0054(8) -0.0708(4) 0.2706(7) 0.024(2) Uani 1 1 d .
O7 O 0.1213(7) -0.1266(4) 0.3733(6) 0.018(2) Uani 1 1 d .
O8 O -0.0926(8) -0.0973(4) 0.9792(6) 0.021(2) Uani 1 1 d .
O9 O 0.1004(8) -0.1078(4) 1.0426(7) 0.025(2) Uani 1 1 d .
O10 O -0.0220(8) -0.1778(4) 1.0553(6) 0.023(2) Uani 1 1 d .
O11 O 0.5103(8) -0.1368(4) 1.0442(9) 0.034(3) Uani 1 1 d .
O12 O 0.6247(8) -0.2124(4) 1.0360(7) 0.029(2) Uani 1 1 d .
O13 O 0.6670(8) -0.1273(4) 0.9746(7) 0.028(2) Uani 1 1 d .
O14 O 0.5675(8) 0.0390(4) 0.7896(6) 0.021(2) Uani 1 1 d .
O15 O 0.6937(7) 0.0222(4) 0.6899(7) 0.021(2) Uani 1 1 d .
O16 O 0.5555(8) 0.0906(4) 0.6472(6) 0.022(2) Uani 1 1 d .
S1 S 0.0060(2) -0.11606(12) 0.3311(2) 0.0138(8) Uani 1 1 d .
S2 S -0.0025(2) -0.13349(13) 0.9997(2) 0.0146(8) Uani 1 1 d .
S3 S 0.5829(3) -0.16243(12) 0.9935(2) 0.0154(8) Uani 1 1 d .
S4 S 0.5844(2) 0.04055(12) 0.6918(2) 0.0137(8) Uani 1 1 d .
O1W O -0.2743(7) -0.3541(4) 0.2132(6) 0.020(2) Uani 1 1 d .
O2W O 0.8344(8) -0.2439(4) 1.1083(9) 0.027(3) Uani 1 1 d .
O3W O 0.1030(9) -0.0126(4) 1.1378(7) 0.028(2) Uani 1 1 d .
O4W O 0.3633(8) 0.0800(4) 0.8054(7) 0.023(2) Uani 1 1 d .

loop_
_atom_site_aniso_label
_atom_site_aniso_U_11
_atom_site_aniso_U_22
_atom_site_aniso_U_33
_atom_site_aniso_U_23
_atom_site_aniso_U_13
_atom_site_aniso_U_12
C1 0.013(6) 0.025(7) 0.009(6) 0.004(5) 0.000(5) -0.005(5)
C2 0.017(6) 0.013(6) 0.011(6) 0.005(5) -0.001(5) -0.007(5)
C3 0.009(6) 0.019(6) 0.015(6) 0.005(5) -0.008(5) 0.001(5)
C4 0.013(6) 0.009(6) 0.015(6) 0.009(5) 0.008(5) 0.002(5)
C5 0.015(6) 0.014(6) 0.011(6) -0.005(5) 0.006(5) -0.001(5)
C6 0.012(6) 0.025(7) 0.010(6) -0.004(5) -0.004(5) -0.001(5)
C7 0.018(6) 0.015(6) 0.012(6) 0.001(5) -0.003(5) 0.005(5)
C9 0.027(7) 0.008(6) 0.014(6) 0.004(5) 0.009(5) 0.001(5)
C11 0.023(7) 0.008(6) 0.018(6) 0.002(5) 0.001(5) -0.008(5)
C12 0.010(5) 0.003(5) 0.016(6) 0.000(4) 0.004(4) 0.001(4)
C13 0.018(6) 0.010(6) 0.018(6) -0.002(5) 0.002(5) -0.005(5)
C16 0.013(6) 0.015(6) 0.021(7) -0.002(5) 0.000(5) 0.000(5)
C17 0.009(6) 0.019(7) 0.017(6) -0.002(5) 0.002(5) 0.008(5)
C18 0.018(6) 0.006(5) 0.014(6) 0.001(5) -0.002(5) 0.003(5)
C20 0.011(6) 0.016(6) 0.015(6) -0.006(5) 0.002(5) -0.007(5)
C21 0.009(6) 0.020(7) 0.014(6) 0.000(5) -0.002(5) 0.012(5)
C22 0.014(6) 0.013(6) 0.013(6) 0.000(5) 0.008(5) 0.007(5)
C23 0.006(5) 0.027(7) 0.014(6) 0.007(5) 0.004(4) 0.008(5)
C24 0.013(6) 0.009(5) 0.009(5) -0.005(4) 0.007(4) 0.000(4)
C25 0.011(6) 0.017(6) 0.014(6) 0.013(5) 0.004(5) -0.001(5)
C26 0.017(6) 0.014(6) 0.006(5) 0.003(5) -0.004(4) 0.007(5)
C27 0.020(7) 0.011(6) 0.020(7) 0.000(5) 0.006(5) 0.005(5)
C28 0.013(6) 0.017(6) 0.018(6) 0.000(5) 0.001(5) -0.004(5)
C30 0.018(7) 0.018(7) 0.026(7) 0.001(6) 0.001(5) -0.002(5)
C31 0.014(7) 0.013(7) 0.055(10) 0.014(7) 0.005(6) 0.004(5)
C32 0.041(9) 0.017(7) 0.041(9) 0.003(7) 0.020(7) 0.010(7)
C33 0.033(8) 0.032(8) 0.025(8) -0.009(6) 0.017(6) 0.009(7)
C34 0.024(7) 0.018(7) 0.022(7) 0.000(5) 0.000(6) -0.005(5)
C35 0.022(7) 0.016(7) 0.019(7) -0.006(5) 0.000(5) 0.001(5)
C36 0.020(6) 0.015(6) 0.014(6) 0.003(5) 0.004(5) 0.001(5)
C37 0.008(6) 0.038(8) 0.015(6) 0.001(6) 0.004(5) -0.001(5)
C38 0.010(6) 0.028(8) 0.012(6) 0.001(5) 0.004(5) 0.000(5)
C39 0.047(9) 0.021(7) 0.011(6) 0.001(5) 0.007(6) -0.001(7)
C40 0.028(7) 0.014(6) 0.015(6) -0.001(5) 0.009(5) -0.001(5)
N1 0.019(6) 0.016(5) 0.018(6) 0.003(4) 0.001(4) 0.004(4)
N2 0.034(7) 0.022(6) 0.021(6) 0.002(5) 0.001(5) -0.005(5)
N3 0.023(6) 0.017(6) 0.020(6) 0.002(5) 0.012(5) 0.002(5)
N4 0.014(6) 0.040(7) 0.014(5) 0.011(5) 0.007(4) -0.005(5)
O1 0.028(5) 0.026(5) 0.014(5) -0.001(4) 0.012(4) 0.003(4)
O2 0.018(5) 0.014(4) 0.015(4) 0.000(4) 0.000(3) 0.000(4)
O3 0.010(4) 0.015(5) 0.027(5) -0.003(4) 0.003(4) 0.002(3)
O4 0.021(5) 0.015(5) 0.020(5) 0.005(4) -0.004(4) -0.003(4)
O5 0.019(5) 0.024(5) 0.016(5) -0.008(4) 0.001(4) -0.005(4)
O6 0.027(5) 0.028(6) 0.020(5) 0.004(4) 0.009(4) 0.002(4)
O7 0.015(5) 0.027(5) 0.012(4) -0.005(4) 0.002(3) 0.005(4)
O8 0.027(5) 0.030(5) 0.008(4) -0.003(4) 0.007(4) 0.003(4)
O9 0.027(5) 0.032(6) 0.018(5) -0.010(4) 0.008(4) -0.011(4)
O10 0.028(5) 0.031(6) 0.014(5) 0.003(4) 0.015(4) 0.002(4)
O11 0.017(5) 0.018(5) 0.074(9) -0.015(5) 0.027(5) -0.001(4)
O12 0.028(6) 0.032(6) 0.023(5) 0.003(4) 0.000(4) -0.004(5)
O13 0.015(5) 0.040(6) 0.027(5) 0.007(5) -0.001(4) -0.014(4)
O14 0.027(5) 0.022(5) 0.015(5) -0.008(4) 0.002(4) 0.001(4)
O15 0.010(4) 0.023(5) 0.030(5) -0.009(4) 0.006(4) 0.002(4)
O16 0.026(5) 0.025(5) 0.015(5) 0.003(4) 0.004(4) 0.010(4)
S1 0.0128(15) 0.0163(16) 0.0118(15) 0.0010(12) 0.0018(11) 0.0017(12)
S2 0.0139(16) 0.0182(17) 0.0115(15) -0.0021(12) 0.0024(11) 0.0018(12)
S3 0.0149(16) 0.0170(16) 0.0135(15) 0.0012(12) 0.0013(11) -0.0019(12)
S4 0.0140(15) 0.0130(15) 0.0138(15) -0.0016(11) 0.0024(11) -0.0008(11)
O1W 0.018(5) 0.019(5) 0.021(5) -0.004(4) 0.003(4) 0.004(4)
O2W 0.007(5) 0.025(6) 0.046(7) 0.011(5) 0.001(4) 0.000(4)
O3W 0.030(6) 0.026(5) 0.030(6) 0.001(4) 0.013(5) -0.006(4)
O4W 0.028(5) 0.025(5) 0.024(5) -0.009(4) 0.021(4) -0.003(4)

loop_
_atom_type_symbol
_atom_type_description
_atom_type_scat_dispersion_real
_atom_type_scat_dispersion_imag
_atom_type_scat_source
C C 0.0033 0.0016 'International Tables Vol C Tables 4.2.6.8 and 6.1.1.4'
H H 0.0000 0.0000 'International Tables Vol C Tables 4.2.6.8 and 6.1.1.4'
N N 0.0061 0.0033 'International Tables Vol C Tables 4.2.6.8 and 6.1.1.4'
O O 0.0106 0.0060 'International Tables Vol C Tables 4.2.6.8 and 6.1.1.4'
S S 0.1246 0.1234 'International Tables Vol C Tables 4.2.6.8 and 6.1.1.4'

loop_
_geom_angle_atom_site_label_1
_geom_angle_atom_site_label_2
_geom_angle_atom_site_label_3
_geom_angle
_geom_angle_site_symmetry_3
C6 C1 C2 121.6(12) .
C6 C1 S1 119.0(10) .
C2 C1 S1 119.4(9) .
C1 C2 C3 120.5(11) .
C2 C3 C4 117.6(12) .
C2 C3 C28 119.2(11) 3_556
C4 C3 C28 123.2(12) 3_556
O1 C4 C3 122.1(11) .
O1 C4 C5 115.7(10) .
C3 C4 C5 122.2(11) .
C6 C5 C4 118.1(11) .
C6 C5 C7 121.6(11) .
C4 C5 C7 120.3(10) .
C1 C6 C5 120.0(12) .
C10 C7 C5 117.4(11) .
C9 C8 C13 118.7(11) .
C9 C8 S2 122.9(10) .
C13 C8 S2 118.4(9) .
C8 C9 C10 122.4(12) .
C11 C10 C9 116.8(11) .
C11 C10 C7 121.6(11) .
C9 C10 C7 121.6(11) .
O2 C11 C10 116.2(11) .
O2 C11 C12 121.6(12) .
C10 C11 C12 121.9(12) .
C13 C12 C11 119.3(11) .
C13 C12 C14 119.3(10) .
C11 C12 C14 121.3(11) .
C12 C13 C8 120.1(11) .
C17 C14 C12 114.1(9) .
C20 C15 C16 120.2(11) .
C20 C15 S3 122.6(9) .
C16 C15 S3 117.1(9) .
C17 C16 C15 117.0(12) .
C18 C17 C16 122.3(12) .
C18 C17 C14 120.6(11) .
C16 C17 C14 117.1(11) .
C17 C18 O3 118.4(11) .
C17 C18 C19 120.9(11) .
O3 C18 C19 120.6(11) .
C18 C19 C20 117.9(10) .
C18 C19 C21 123.6(10) .
C20 C19 C21 118.4(10) .
C15 C20 C19 121.2(11) .
C19 C21 C24 111.2(9) .
C27 C22 C23 122.2(12) .
C27 C22 S4 120.7(9) .
C23 C22 S4 116.9(9) .
C22 C23 C24 119.9(11) .
C23 C24 C25 117.4(11) .
C23 C24 C21 120.3(10) .
C25 C24 C21 122.0(10) .
C26 C25 O4 123.4(11) .
C26 C25 C24 123.5(11) .
O4 C25 C24 113.1(10) .
C25 C26 C27 117.1(11) .
C25 C26 C28 116.9(11) .
C27 C26 C28 125.7(11) .
C22 C27 C26 119.8(11) .
C26 C28 C3 116.2(10) 3_556
C30 C29 N1 110.6(10) .
C30 C29 C34 108.9(11) .
N1 C29 C34 108.3(10) .
C31 C30 C29 115.0(12) .
C31 C30 N2 110.5(12) .
C29 C30 N2 112.1(11) .
C32 C31 C30 109.8(12) .
C31 C32 C33 113.7(12) .
C34 C33 C32 109.4(12) .
C33 C34 C29 113.1(11) .
C40 C35 N3 111.5(11) .
C40 C35 C36 114.1(11) .
N3 C35 C36 112.1(10) .
N4 C36 C37 111.6(11) .
N4 C36 C35 110.3(11) .
C37 C36 C35 109.4(10) .
C36 C37 C38 112.0(11) .
C37 C38 C39 109.8(11) .
C40 C39 C38 110.4(11) .
C35 C40 C39 109.2(11) .
O6 S1 O5 114.3(6) .
O6 S1 O7 111.2(6) .
O5 S1 O7 111.5(5) .
O6 S1 C1 105.8(6) .
O5 S1 C1 106.3(6) .
O7 S1 C1 107.3(5) .
O8 S2 O10 113.8(6) .
O8 S2 O9 112.0(6) .
O10 S2 O9 110.8(6) .
O8 S2 C8 106.2(5) .
O10 S2 C8 106.5(6) .
O9 S2 C8 107.0(6) .
O11 S3 O13 111.9(6) .
O11 S3 O12 112.9(7) .
O13 S3 O12 114.4(6) .
O11 S3 C15 102.9(6) .
O13 S3 C15 107.0(6) .
O12 S3 C15 106.7(6) .
O16 S4 O15 115.1(6) .
O16 S4 O14 112.4(5) .
O15 S4 O14 109.8(6) .
O16 S4 C22 107.7(6) .
O15 S4 C22 107.6(5) .
O14 S4 C22 103.6(6) .

loop_
_geom_bond_atom_site_label_1
_geom_bond_atom_site_label_2
_geom_bond_distance
_geom_bond_site_symmetry_2
C1 C6 1.381(18) .
C1 C2 1.384(18) .
C1 S1 1.803(13) .
C2 C3 1.393(18) .
C3 C4 1.400(16) .
C3 C28 1.506(18) 3_556
C4 O1 1.362(14) .
C4 C5 1.418(17) .
C5 C6 1.387(17) .
C5 C7 1.513(17) .
C7 C10 1.483(15) .
C8 C9 1.371(17) .
C8 C13 1.416(18) .
C8 S2 1.753(13) .
C9 C10 1.424(16) .
C10 C11 1.382(17) .
C11 O2 1.364(16) .
C11 C12 1.405(17) .
C12 C13 1.383(17) .
C12 C14 1.571(16) .
C14 C17 1.542(17) .
C15 C20 1.375(17) .
C15 C16 1.435(17) .
C15 S3 1.744(12) .
C16 C17 1.381(17) .
C17 C18 1.368(18) .
C18 O3 1.376(14) .
C18 C19 1.393(17) .
C19 C20 1.402(15) .
C19 C21 1.519(16) .
C21 C24 1.529(16) .
C22 C27 1.384(17) .
C22 C23 1.385(17) .
C22 S4 1.774(13) .
C23 C24 1.391(17) .
C24 C25 1.411(16) .
C25 C26 1.394(17) .
C25 O4 1.402(15) .
C26 C27 1.409(18) .
C26 C28 1.504(17) .
C28 C3 1.506(18) 3_556
C29 C30 1.512(18) .
C29 N1 1.531(16) .
C29 C34 1.566(18) .
C30 C31 1.510(19) .
C30 N2 1.518(18) .
C31 C32 1.51(2) .
C32 C33 1.53(2) .
C33 C34 1.511(19) .
C35 C40 1.491(18) .
C35 N3 1.503(16) .
C35 C36 1.542(18) .
C36 N4 1.482(18) .
C36 C37 1.518(17) .
C37 C38 1.525(18) .
C38 C39 1.54(2) .
C39 C40 1.526(19) .
O5 S1 1.461(9) .
O6 S1 1.447(10) .
O7 S1 1.468(9) .
O8 S2 1.444(10) .
O9 S2 1.462(10) .
O10 S2 1.446(10) .
O11 S3 1.446(10) .
O12 S3 1.471(11) .
O13 S3 1.457(10) .
O14 S4 1.483(10) .
O15 S4 1.453(9) .
O16 S4 1.450(10) .
